data_4106531
loop_
_publ_author_name
'Yajing Lian'
'Huw M. L. Davies'

_publ_section_title
;
 Combined C-H Functionalization/Cope Rearrangement with Vinyl Ethers as a
 Surrogate for the Vinylogous Mukaiyama Aldol Reaction
;
_journal_name_full 'Journal of the American Chemical Society'
_journal_page_first 11940
_journal_page_last 11943
_journal_paper_doi 10.1021/ja2051155
_journal_volume 133
_journal_year 2011
_chemical_formula_sum 'C20 H26 O3'
_chemical_formula_weight 314.41
_chemical_name_systematic
; 
 ? 
;
_space_group_IT_number 4
_symmetry_cell_setting monoclinic
_symmetry_space_group_name_Hall 'P 2yb'
_symmetry_space_group_name_H-M 'P 1 21 1'
_atom_sites_solution_hydrogens geom
_atom_sites_solution_primary direct
_atom_sites_solution_secondary difmap
_audit_creation_method SHELXL-97
_cell_angle_alpha 90.00
_cell_angle_beta 99.800(5)
_cell_angle_gamma 90.00
_cell_formula_units_Z 2
_cell_length_a 8.8153(7)
_cell_length_b 9.6717(8)
_cell_length_c 10.6323(9)
_cell_measurement_reflns_used 3639
_cell_measurement_temperature 173(2)
_cell_measurement_theta_max 68.95
_cell_measurement_theta_min 4.22
_cell_volume 893.27(13)
_computing_cell_refinement 'Bruker SMART'
_computing_data_collection 'Bruker SMART'
_computing_data_reduction 'Bruker SAINT'
_computing_molecular_graphics 'Bruker SHELXTL'
_computing_publication_material 'Bruker SHELXTL'
_computing_structure_refinement 'SHELXL-97 (Sheldrick, 1997)'
_computing_structure_solution 'SHELXS-97 (Sheldrick, 1990)'
_diffrn_ambient_temperature 173(2)
_diffrn_measured_fraction_theta_full 0.923
_diffrn_measured_fraction_theta_max 0.923
_diffrn_measurement_device_type 'CCD area detector'
_diffrn_measurement_method 'phi and omega scans'
_diffrn_radiation_monochromator graphite
_diffrn_radiation_source 'fine-focus sealed tube'
_diffrn_radiation_type CuK\a
_diffrn_radiation_wavelength 1.54178
_diffrn_reflns_av_R_equivalents 0.0153
_diffrn_reflns_av_sigmaI/netI 0.0208
_diffrn_reflns_limit_h_max 10
_diffrn_reflns_limit_h_min -10
_diffrn_reflns_limit_k_max 11
_diffrn_reflns_limit_k_min -11
_diffrn_reflns_limit_l_max 12
_diffrn_reflns_limit_l_min -12
_diffrn_reflns_number 5892
_diffrn_reflns_theta_full 69.14
_diffrn_reflns_theta_max 69.14
_diffrn_reflns_theta_min 4.22
_exptl_absorpt_coefficient_mu 0.611
_exptl_absorpt_correction_T_max 0.9303
_exptl_absorpt_correction_T_min 0.8774
_exptl_absorpt_correction_type multi-scan
_exptl_crystal_colour colourless
_exptl_crystal_density_diffrn 1.169
_exptl_crystal_description plate
_exptl_crystal_F_000 340
_exptl_crystal_size_max 0.22
_exptl_crystal_size_mid 0.21
_exptl_crystal_size_min 0.12
_refine_diff_density_max 0.110
_refine_diff_density_min -0.200
_refine_diff_density_rms 0.038
_refine_ls_abs_structure_details 'Flack H D (1983), Acta Cryst. A39, 876-881'
_refine_ls_abs_structure_Flack 0.01(17)
_refine_ls_extinction_method none
_refine_ls_goodness_of_fit_ref 1.039
_refine_ls_hydrogen_treatment mixed
_refine_ls_matrix_type full
_refine_ls_number_parameters 208
_refine_ls_number_reflns 2778
_refine_ls_number_restraints 1
_refine_ls_restrained_S_all 1.038
_refine_ls_R_factor_all 0.0307
_refine_ls_R_factor_gt 0.0300
_refine_ls_shift/su_max 0.000
_refine_ls_shift/su_mean 0.000
_refine_ls_structure_factor_coef Fsqd
_refine_ls_weighting_details 'calc w=1/[\s^2^(Fo^2^)+(0.0400P)^2^+0.1200P] where P=(Fo^2^+2Fc^2^)/3'
_refine_ls_weighting_scheme calc
_refine_ls_wR_factor_gt 0.0735
_refine_ls_wR_factor_ref 0.0742
_reflns_number_gt 2711
_reflns_number_total 2778
_reflns_threshold_expression >2sigma(I)
_cod_data_source_file ja2051155_si_004.cif
_cod_data_source_block yl_9_105mch
_cod_database_code 4106531

loop_
_symmetry_equiv_pos_as_xyz
'x, y, z'
'-x, y+1/2, -z'

loop_
_atom_site_label
_atom_site_type_symbol
_atom_site_fract_x
_atom_site_fract_y
_atom_site_fract_z
_atom_site_U_iso_or_equiv
_atom_site_adp_type
_atom_site_occupancy
_atom_site_symmetry_multiplicity
_atom_site_calc_flag
_atom_site_refinement_flags
C1 C 0.7533(2) 0.41200(16) 0.95977(16) 0.0352(4) Uani 1 1 d .
H1A H 0.6758 0.4586 0.8953 0.042 Uiso 1 1 calc R
H1B H 0.8476 0.4695 0.9729 0.042 Uiso 1 1 calc R
C2 C 0.69152(19) 0.40225(17) 1.08556(15) 0.0344(3) Uani 1 1 d .
H2A H 0.7783 0.3879 1.1567 0.041 Uiso 1 1 calc R
H2B H 0.6402 0.4902 1.1010 0.041 Uiso 1 1 calc R
C3 C 0.57727(18) 0.28334(18) 1.08244(16) 0.0381(4) Uani 1 1 d .
H3A H 0.4954 0.2956 1.0057 0.046 Uiso 1 1 calc R
C4 C 0.6612(2) 0.14761(16) 1.06732(17) 0.0377(4) Uani 1 1 d .
H4A H 0.7313 0.1261 1.1480 0.045 Uiso 1 1 calc R
H4B H 0.5851 0.0718 1.0501 0.045 Uiso 1 1 calc R
C5 C 0.75278(18) 0.15536(16) 0.96022(15) 0.0337(3) Uani 1 1 d .
H5A H 0.7855 0.0712 0.9273 0.040 Uiso 1 1 calc R
C6 C 0.79028(16) 0.27250(16) 0.90931(14) 0.0297(3) Uani 1 1 d .
C7 C 0.86984(16) 0.27052(15) 0.79405(14) 0.0298(3) Uani 1 1 d .
H7A H 0.8926 0.1725 0.7739 0.036 Uiso 1 1 calc R
C8 C 0.77387(17) 0.33776(15) 0.67403(14) 0.0293(3) Uani 1 1 d .
H8A H 0.7753 0.4401 0.6876 0.035 Uiso 1 1 calc R
C9 C 0.85042(16) 0.30850(15) 0.56077(14) 0.0296(3) Uani 1 1 d .
H9A H 0.8431 0.2174 0.5268 0.035 Uiso 1 1 calc R
C10 C 0.92743(17) 0.40157(16) 0.50525(15) 0.0311(3) Uani 1 1 d .
H10A H 0.9326 0.4930 0.5384 0.037 Uiso 1 1 calc R
C11 C 1.00529(17) 0.37402(16) 0.39654(15) 0.0315(3) Uani 1 1 d .
C13 C 0.60650(17) 0.29127(16) 0.65007(14) 0.0300(3) Uani 1 1 d .
C14 C 0.56661(19) 0.15318(16) 0.62650(16) 0.0360(4) Uani 1 1 d .
H14A H 0.6446 0.0862 0.6230 0.043 Uiso 1 1 calc R
C15 C 0.4129(2) 0.11309(18) 0.60799(17) 0.0412(4) Uani 1 1 d .
H15A H 0.3863 0.0190 0.5907 0.049 Uiso 1 1 calc R
C16 C 0.2986(2) 0.2093(2) 0.61459(17) 0.0440(4) Uani 1 1 d .
H16A H 0.1940 0.1809 0.6042 0.053 Uiso 1 1 calc R
C17 C 0.3367(2) 0.3463(2) 0.63626(17) 0.0445(4) Uani 1 1 d .
H17A H 0.2583 0.4129 0.6399 0.053 Uiso 1 1 calc R
C18 C 0.48997(19) 0.38680(17) 0.65287(15) 0.0367(4) Uani 1 1 d .
H18A H 0.5154 0.4817 0.6664 0.044 Uiso 1 1 calc R
C19 C 1.13051(18) 0.2791(2) 0.89717(16) 0.0447(4) Uani 1 1 d .
H19A H 1.2239 0.3359 0.9080 0.067 Uiso 1 1 calc R
H19B H 1.1510 0.1897 0.8602 0.067 Uiso 1 1 calc R
H19C H 1.0995 0.2644 0.9804 0.067 Uiso 1 1 calc R
C20 C 0.5000(2) 0.2811(2) 1.2004(2) 0.0571(5) Uani 1 1 d .
H20A H 0.4466 0.3690 1.2070 0.086 Uiso 1 1 calc R
H20B H 0.5782 0.2678 1.2768 0.086 Uiso 1 1 calc R
H20C H 0.4256 0.2051 1.1932 0.086 Uiso 1 1 calc R
O2 O 0.98812(12) 0.24384(11) 0.35319(10) 0.0345(3) Uani 1 1 d .
O1 O 1.07875(15) 0.46010(12) 0.35000(12) 0.0492(3) Uani 1 1 d .
O3 O 1.01120(12) 0.34734(11) 0.81501(10) 0.0346(3) Uani 1 1 d .
C12 C 1.0665(2) 0.2118(2) 0.24883(16) 0.0448(4) Uani 1 1 d .
H12A H 1.0459 0.1154 0.2228 0.067 Uiso 1 1 calc R
H12B H 1.1775 0.2249 0.2758 0.067 Uiso 1 1 calc R
H12C H 1.0295 0.2731 0.1767 0.067 Uiso 1 1 calc R

loop_
_atom_site_aniso_label
_atom_site_aniso_U_11
_atom_site_aniso_U_22
_atom_site_aniso_U_33
_atom_site_aniso_U_23
_atom_site_aniso_U_13
_atom_site_aniso_U_12
C1 0.0415(9) 0.0293(8) 0.0358(8) -0.0022(6) 0.0092(7) -0.0022(7)
C2 0.0362(8) 0.0332(8) 0.0340(8) -0.0039(6) 0.0067(7) 0.0014(7)
C3 0.0333(8) 0.0426(9) 0.0393(9) -0.0024(8) 0.0092(7) -0.0024(8)
C4 0.0394(9) 0.0332(8) 0.0419(9) 0.0011(7) 0.0106(8) -0.0059(7)
C5 0.0349(8) 0.0302(8) 0.0356(8) -0.0032(6) 0.0050(7) -0.0001(7)
C6 0.0279(7) 0.0311(7) 0.0285(7) -0.0022(6) 0.0007(6) 0.0010(6)
C7 0.0304(7) 0.0268(7) 0.0328(8) -0.0018(6) 0.0068(7) 0.0003(6)
C8 0.0308(7) 0.0264(7) 0.0313(8) -0.0013(6) 0.0073(6) 0.0000(6)
C9 0.0277(7) 0.0294(7) 0.0308(7) -0.0007(6) 0.0026(6) 0.0019(6)
C10 0.0323(8) 0.0281(7) 0.0324(8) 0.0022(6) 0.0034(7) 0.0022(6)
C11 0.0302(7) 0.0302(8) 0.0335(8) 0.0064(6) 0.0036(7) 0.0003(6)
C13 0.0302(7) 0.0352(8) 0.0247(7) 0.0008(6) 0.0050(6) 0.0006(7)
C14 0.0331(8) 0.0346(8) 0.0399(9) -0.0023(7) 0.0052(7) -0.0002(7)
C15 0.0382(9) 0.0406(9) 0.0441(10) -0.0033(7) 0.0049(8) -0.0080(8)
C16 0.0302(9) 0.0570(11) 0.0436(10) -0.0036(8) 0.0031(8) -0.0064(8)
C17 0.0321(8) 0.0537(10) 0.0467(10) -0.0049(9) 0.0038(8) 0.0091(8)
C18 0.0370(9) 0.0355(8) 0.0374(9) -0.0029(7) 0.0053(7) 0.0016(7)
C19 0.0315(8) 0.0628(11) 0.0387(9) 0.0064(9) 0.0031(7) 0.0046(8)
C20 0.0584(12) 0.0532(11) 0.0682(13) -0.0048(10) 0.0355(11) -0.0060(10)
O2 0.0377(6) 0.0351(6) 0.0329(6) 0.0018(4) 0.0120(5) 0.0016(5)
O1 0.0589(8) 0.0411(7) 0.0532(8) 0.0071(6) 0.0253(7) -0.0077(6)
O3 0.0275(5) 0.0381(6) 0.0374(6) 0.0013(5) 0.0028(5) -0.0004(5)
C12 0.0509(10) 0.0482(10) 0.0393(9) 0.0038(8) 0.0196(8) 0.0120(8)

loop_
_atom_type_symbol
_atom_type_description
_atom_type_scat_dispersion_real
_atom_type_scat_dispersion_imag
_atom_type_scat_source
C C 0.0181 0.0091 'International Tables Vol C Tables 4.2.6.8 and 6.1.1.4'
H H 0.0000 0.0000 'International Tables Vol C Tables 4.2.6.8 and 6.1.1.4'
O O 0.0492 0.0322 'International Tables Vol C Tables 4.2.6.8 and 6.1.1.4'

loop_
_geom_angle_atom_site_label_1
_geom_angle_atom_site_label_2
_geom_angle_atom_site_label_3
_geom_angle
C6 C1 C2 112.73(13)
C6 C1 H1A 109.0
C2 C1 H1A 109.0
C6 C1 H1B 109.0
C2 C1 H1B 109.0
H1A C1 H1B 107.8
C3 C2 C1 111.07(13)
C3 C2 H2A 109.4
C1 C2 H2A 109.4
C3 C2 H2B 109.4
C1 C2 H2B 109.4
H2A C2 H2B 108.0
C2 C3 C20 112.22(14)
C2 C3 C4 108.66(12)
C20 C3 C4 111.48(14)
C2 C3 H3A 108.1
C20 C3 H3A 108.1
C4 C3 H3A 108.1
C5 C4 C3 111.61(12)
C5 C4 H4A 109.3
C3 C4 H4A 109.3
C5 C4 H4B 109.3
C3 C4 H4B 109.3
H4A C4 H4B 108.0
C6 C5 C4 123.79(13)
C6 C5 H5A 118.1
C4 C5 H5A 118.1
C5 C6 C1 122.49(12)
C5 C6 C7 120.25(14)
C1 C6 C7 117.24(13)
O3 C7 C6 112.19(12)
O3 C7 C8 104.39(11)
C6 C7 C8 113.50(11)
O3 C7 H7A 108.9
C6 C7 H7A 108.9
C8 C7 H7A 108.9
C9 C8 C13 111.39(12)
C9 C8 C7 108.90(11)
C13 C8 C7 113.07(11)
C9 C8 H8A 107.8
C13 C8 H8A 107.8
C7 C8 H8A 107.8
C10 C9 C8 124.23(13)
C10 C9 H9A 117.9
C8 C9 H9A 117.9
C9 C10 C11 124.89(14)
C9 C10 H10A 117.6
C11 C10 H10A 117.6
O1 C11 O2 122.83(14)
O1 C11 C10 123.51(15)
O2 C11 C10 113.66(12)
C18 C13 C14 118.54(15)
C18 C13 C8 120.04(14)
C14 C13 C8 121.42(14)
C15 C14 C13 120.19(15)
C15 C14 H14A 119.9
C13 C14 H14A 119.9
C16 C15 C14 120.41(16)
C16 C15 H15A 119.8
C14 C15 H15A 119.8
C17 C16 C15 119.86(16)
C17 C16 H16A 120.1
C15 C16 H16A 120.1
C16 C17 C18 119.79(17)
C16 C17 H17A 120.1
C18 C17 H17A 120.1
C13 C18 C17 121.19(16)
C13 C18 H18A 119.4
C17 C18 H18A 119.4
O3 C19 H19A 109.5
O3 C19 H19B 109.5
H19A C19 H19B 109.5
O3 C19 H19C 109.5
H19A C19 H19C 109.5
H19B C19 H19C 109.5
C3 C20 H20A 109.5
C3 C20 H20B 109.5
H20A C20 H20B 109.5
C3 C20 H20C 109.5
H20A C20 H20C 109.5
H20B C20 H20C 109.5
C11 O2 C12 115.29(12)
C19 O3 C7 112.95(12)
O2 C12 H12A 109.5
O2 C12 H12B 109.5
H12A C12 H12B 109.5
O2 C12 H12C 109.5
H12A C12 H12C 109.5
H12B C12 H12C 109.5

loop_
_geom_bond_atom_site_label_1
_geom_bond_atom_site_label_2
_geom_bond_distance
C1 C6 1.508(2)
C1 C2 1.531(2)
C1 H1A 0.9900
C1 H1B 0.9900
C2 C3 1.525(2)
C2 H2A 0.9900
C2 H2B 0.9900
C3 C20 1.526(2)
C3 C4 1.529(2)
C3 H3A 1.0000
C4 C5 1.505(2)
C4 H4A 0.9900
C4 H4B 0.9900
C5 C6 1.322(2)
C5 H5A 0.9500
C6 C7 1.5122(18)
C7 O3 1.4353(18)
C7 C8 1.549(2)
C7 H7A 1.0000
C8 C9 1.5041(18)
C8 C13 1.522(2)
C8 H8A 1.0000
C9 C10 1.325(2)
C9 H9A 0.9500
C10 C11 1.466(2)
C10 H10A 0.9500
C11 O1 1.2109(19)
C11 O2 1.3405(19)
C13 C18 1.386(2)
C13 C14 1.393(2)
C14 C15 1.391(2)
C14 H14A 0.9500
C15 C16 1.382(3)
C15 H15A 0.9500
C16 C17 1.376(3)
C16 H16A 0.9500
C17 C18 1.389(2)
C17 H17A 0.9500
C18 H18A 0.9500
C19 O3 1.411(2)
C19 H19A 0.9800
C19 H19B 0.9800
C19 H19C 0.9800
C20 H20A 0.9800
C20 H20B 0.9800
C20 H20C 0.9800
O2 C12 1.4373(17)
C12 H12A 0.9800
C12 H12B 0.9800
C12 H12C 0.9800

loop_
_geom_torsion_atom_site_label_1
_geom_torsion_atom_site_label_2
_geom_torsion_atom_site_label_3
_geom_torsion_atom_site_label_4
_geom_torsion
C6 C1 C2 C3 -42.02(19)
C1 C2 C3 C20 -173.50(15)
C1 C2 C3 C4 62.76(18)
C2 C3 C4 C5 -49.18(19)
C20 C3 C4 C5 -173.36(15)
C3 C4 C5 C6 17.1(2)
C4 C5 C6 C1 4.1(2)
C4 C5 C6 C7 -174.38(15)
C2 C1 C6 C5 8.6(2)
C2 C1 C6 C7 -172.89(13)
C5 C6 C7 O3 -125.19(16)
C1 C6 C7 O3 56.28(17)
C5 C6 C7 C8 116.77(16)
C1 C6 C7 C8 -61.76(17)
O3 C7 C8 C9 67.22(13)
C6 C7 C8 C9 -170.31(12)
O3 C7 C8 C13 -168.39(11)
C6 C7 C8 C13 -45.92(17)
C13 C8 C9 C10 128.25(15)
C7 C8 C9 C10 -106.38(16)
C8 C9 C10 C11 178.69(15)
C9 C10 C11 O1 -177.74(16)
C9 C10 C11 O2 2.1(2)
C9 C8 C13 C18 -119.37(15)
C7 C8 C13 C18 117.61(15)
C9 C8 C13 C14 61.38(19)
C7 C8 C13 C14 -61.65(19)
C18 C13 C14 C15 -0.8(3)
C8 C13 C14 C15 178.43(14)
C13 C14 C15 C16 -0.9(3)
C14 C15 C16 C17 1.7(3)
C15 C16 C17 C18 -0.7(3)
C14 C13 C18 C17 1.8(3)
C8 C13 C18 C17 -177.46(15)
C16 C17 C18 C13 -1.0(3)
O1 C11 O2 C12 1.5(2)
C10 C11 O2 C12 -178.33(13)
C6 C7 O3 C19 73.41(15)
C8 C7 O3 C19 -163.27(12)
